data_1521485
loop_
_publ_author_name
'Lappas, A.'
'Brown, C.M.'
'Prassides, K.'
'Kordatos, K.'
'Tanigaki, K.'
'Suard, E.'

_publ_section_title
;
 Neutron diffraction study of the polymeric structure of Na2 Rb C60
;
_journal_name_full 'Journal of Physics: Condensed Matter'
_journal_page_first 371
_journal_page_last 381
_journal_volume 11
_journal_year 1999
_chemical_formula_sum 'C60 Rb'
_chemical_name_systematic 'Na2 Rb C60'
_space_group_IT_number 205
_symmetry_space_group_name_Hall '-P 2ac 2ab 3'
_symmetry_space_group_name_H-M 'P a -3'
_cell_angle_alpha 90
_cell_angle_beta 90
_cell_angle_gamma 90
_cell_formula_units_Z 4
_cell_length_a 14.0163
_cell_length_b 14.0163
_cell_length_c 14.0163
_cell_volume 2753.596
_citation_journal_id_ASTM JCOMEL
_cod_data_source_file Lappas_JCOMEL_1999_89.cif
_cod_data_source_block C60Rb1
_cod_original_formula_sum 'C60 Rb1'
_cod_database_code 1521485

loop_
_symmetry_equiv_pos_as_xyz
x,y,z
-x+1/2,-y,z+1/2
x+1/2,-y+1/2,-z
-x,y+1/2,-z+1/2
z,x,y
-z+1/2,-x,y+1/2
z+1/2,-x+1/2,-y
-z,x+1/2,-y+1/2
y,z,x
y+1/2,-z+1/2,-x
-y,z+1/2,-x+1/2
-y+1/2,-z,x+1/2
-x,-y,-z
x-1/2,y,-z-1/2
-x-1/2,y-1/2,z
x,-y-1/2,z-1/2
-z,-x,-y
z-1/2,x,-y-1/2
-z-1/2,x-1/2,y
z,-x-1/2,y-1/2
-y,-z,-x
-y-1/2,z-1/2,x
y,-z-1/2,x-1/2
y-1/2,z,-x-1/2

loop_
_atom_site_label
_atom_site_type_symbol
_atom_site_fract_x
_atom_site_fract_y
_atom_site_fract_z
_atom_site_occupancy
_atom_site_U_iso_or_equiv
C1 C 0 0 0 60 0.0
Rb1 Rb 0.5 0.5 0.5 1 0.0
